data_4311529
loop_
_publ_author_name
'Akira Wada'
'Yasutaka Honda'
'Syuhei Yamaguchi'
'Shigenori Nagatomo'
'Teizo Kitagawa'
'Koichiro Jitsukawa'
'Hideki Masuda'

_publ_contact_author_address
;
       Department of Applied Chemistry
       Graduate School of Engineering
       Nagoya Institute of Technology
       Gokiso-cho, Showa-ku, Nagoya 466 - 8555
       Japan
;
_publ_contact_author_email ' masuda@ach.nitech.ac.jp '
_publ_contact_author_fax ' +81-52-735-5209 '
_publ_contact_author_name ' Hideki Masuda '
_publ_contact_author_phone ' +81-52-735-5228 '
_publ_section_title
;
 Steric and Hydrogen-Bonding Effects on the Stability of Copper Complexes
 with Small Molecules
;
_journal_name_full 'Inorganic Chemistry'
_journal_page_first 5725
_journal_page_last 5735
_journal_paper_doi 10.1021/ic0496572
_journal_volume 43
_journal_year 2004
_chemical_formula_sum 'C18 H19 Cl Cu N8 O4'
_chemical_formula_weight 510.40
_space_group_IT_number 2
_symmetry_cell_setting triclinic
_symmetry_Int_Tables_number 2
_symmetry_space_group_name_Hall '-P 1'
_symmetry_space_group_name_H-M 'P -1'
_audit_creation_date 'Thu Jan 22 21:00:59 2004'
_audit_creation_method 'by teXsan'
_cell_angle_alpha 102.22(2)
_cell_angle_beta 111.58(2)
_cell_angle_gamma 110.20(3)
_cell_formula_units_Z 4
_cell_length_a 12.765(9)
_cell_length_b 16.814(3)
_cell_length_c 12.582(4)
_cell_measurement_temperature 288.2
_cell_volume 2172(2)
_computing_data_reduction 'teXsan Ver. 1.11'
_computing_publication_material 'teXsan Ver. 1.11'
_computing_structure_refinement 'teXsan Ver. 1.10'
_computing_structure_solution SIR88
_diffrn_measured_fraction_theta_full 0.9100
_diffrn_measured_fraction_theta_max 0.9100
_diffrn_radiation_type 'Mo K\a'
_diffrn_radiation_wavelength 0.7107
_diffrn_reflns_limit_h_max 15
_diffrn_reflns_limit_h_min 0
_diffrn_reflns_limit_k_max 19
_diffrn_reflns_limit_k_min -20
_diffrn_reflns_limit_l_max 13
_diffrn_reflns_limit_l_min -15
_diffrn_reflns_number 6341
_diffrn_reflns_theta_full 24.18
_diffrn_reflns_theta_max 24.18
_exptl_absorpt_coefficient_mu 1.172
_exptl_absorpt_correction_type none
_exptl_crystal_colour green
_exptl_crystal_density_diffrn 1.561
_exptl_crystal_density_method 'not measured'
_exptl_crystal_description prismatic
_exptl_crystal_size_max 0.350
_exptl_crystal_size_mid 0.300
_exptl_crystal_size_min 0.200
_refine_diff_density_max 1.37
_refine_diff_density_min -0.58
_refine_ls_extinction_coef 0.042(4)
_refine_ls_extinction_method 'Zachariasen(1967) type 2 Gaussian isotropic'
_refine_ls_goodness_of_fit_ref 1.297
_refine_ls_hydrogen_treatment noref
_refine_ls_number_parameters 578
_refine_ls_number_reflns 4333
_refine_ls_R_factor_gt 0.0772
_refine_ls_shift/su_max 0.1277
_refine_ls_structure_factor_coef F
_refine_ls_weighting_details 'w = 1/[\s^2^(Fo) + 0.00648|Fo|^2^]'
_refine_ls_weighting_scheme calc
_refine_ls_wR_factor_ref 0.1243
_reflns_number_gt 4333
_reflns_number_total 6341
_reflns_threshold_expression F^2^>3.0\s(F^2^)
_cod_data_source_file ic0496572si20040315_080243.cif
_cod_data_source_block 3a
_cod_depositor_comments
;
The following automatic conversions were performed:
data name '_geom_hbond_site_distance_dh' replaced with
'_geom_hbond_distance_DH' as specified in the replacement file
'/home/antanas/src/cod-tools/trunk/data/replacement-values/replacement_tags.lst'.

data
name '_geom_hbond_site_distance_ha' replaced with
'_geom_hbond_distance_HA' as specified in the replacement file
'/home/antanas/src/cod-tools/trunk/data/replacement-values/replacement_tags.lst'.

data
name '_geom_hbond_site_distance_da' replaced with
'_geom_hbond_distance_DA' as specified in the replacement file
'/home/antanas/src/cod-tools/trunk/data/replacement-values/replacement_tags.lst'.

Automatic conversion script
Id: cif_correct_tags 5005 2017-03-03 11:38:54Z antanas 
;
_cod_original_sg_symbol_H-M 'P -1 '
_cod_original_formula_sum 'C36 H38 Cl2 Cu2 N16 O8 '
_cod_database_code 4311529

loop_
_symmetry_equiv_pos_as_xyz
x,y,z
-x,-y,-z

loop_
_atom_site_label
_atom_site_type_symbol
_atom_site_fract_x
_atom_site_fract_y
_atom_site_fract_z
_atom_site_U_iso_or_equiv
_atom_site_adp_type
_atom_site_occupancy
_atom_site_calc_flag
_atom_site_refinement_flags
_atom_site_disorder_assembly
_atom_site_disorder_group
Cu(1a) Cu 0.9351(1) 0.23295(8) 0.57818(10) 0.0611(4) Uani 1.00 d . . .
Cu(1b) Cu 0.4153(1) 0.36427(8) 0.1608(1) 0.0630(4) Uani 1.00 d . . .
Cl(1) Cl 0.4510(3) 0.2000(2) 0.4898(3) 0.0835(10) Uani 1.00 d . . .
Cl(2) Cl 0.7982(3) 0.1920(2) 0.0396(3) 0.0841(9) Uani 1.00 d . . .
O(1) O 0.326(1) 0.1356(9) 0.455(1) 0.167(5) Uani 1.00 d . . .
O(2) O 0.524(1) 0.232(1) 0.615(1) 0.181(6) Uani 1.00 d . . .
O(3) O 0.501(1) 0.1539(8) 0.4325(9) 0.137(5) Uani 1.00 d . . .
O(4) O 0.436(1) 0.266(1) 0.448(2) 0.190(7) Uani 1.00 d . . .
O(5) O 0.687(1) 0.160(1) 0.046(1) 0.161(5) Uani 1.00 d . . .
O(6) O 0.891(1) 0.200(2) 0.147(1) 0.261(9) Uani 1.00 d . . .
O(7) O 0.7905(10) 0.1349(6) -0.0624(8) 0.114(3) Uani 1.00 d . . .
O(8) O 0.826(3) 0.2734(10) 0.034(2) 0.29(1) Uani 1.00 d . . .
N(1a) N 0.8608(7) 0.1795(5) 0.6785(6) 0.057(2) Uani 1.00 d . . .
N(1b) N 0.5362(8) 0.3082(6) 0.1769(8) 0.074(3) Uani 1.00 d . . .
N(2a) N 1.0577(7) 0.1776(6) 0.6512(7) 0.065(2) Uani 1.00 d . . .
N(2b) N 0.2953(6) 0.2318(5) 0.1369(7) 0.063(2) Uani 1.00 d . . .
N(3a) N 0.7680(8) 0.1243(6) 0.4318(8) 0.076(3) Uani 1.00 d . . .
N(3b) N 0.5544(7) 0.4496(5) 0.3412(7) 0.062(2) Uani 1.00 d . . .
N(4a) N 0.9529(7) 0.3501(5) 0.6875(6) 0.057(2) Uani 1.00 d . . .
N(4b) N 0.437(1) 0.3686(6) 0.0067(9) 0.087(3) Uani 1.00 d . . .
N(5a) N 1.140(1) 0.1754(9) 0.5189(10) 0.105(4) Uani 1.00 d . . .
N(5b) N 0.142(1) 0.261(1) 0.161(1) 0.145(6) Uani 1.00 d . . .
N(11a) N 1.0074(9) 0.2883(7) 0.4838(8) 0.082(3) Uani 1.00 d . . .
N(11b) N 0.3083(9) 0.4234(7) 0.1581(8) 0.090(3) Uani 1.00 d . . .
N(12a) N 0.9599(8) 0.3307(7) 0.4333(8) 0.075(3) Uani 1.00 d . . .
N(12b) N 0.2490(10) 0.4358(9) 0.0759(10) 0.115(4) Uani 1.00 d . . .
N(13a) N 0.9193(10) 0.3728(8) 0.3875(9) 0.094(4) Uani 1.00 d . . .
N(13b) N 0.185(2) 0.450(1) -0.008(1) 0.189(9) Uani 1.00 d . . .
C(1a) C 0.9689(9) 0.1876(7) 0.7878(9) 0.069(3) Uani 1.00 d . . .
C(1b) C 0.456(1) 0.2072(7) 0.101(1) 0.084(4) Uani 1.00 d . . .
C(2a) C 1.0483(9) 0.1549(7) 0.7458(8) 0.067(3) Uani 1.00 d . . .
C(2b) C 0.3404(9) 0.1706(8) 0.1181(10) 0.075(3) Uani 1.00 d . . .
C(3a) C 1.107(1) 0.1110(9) 0.803(1) 0.089(4) Uani 1.00 d . . .
C(3b) C 0.285(1) 0.0842(7) 0.110(1) 0.089(4) Uani 1.00 d . . .
C(4a) C 1.177(1) 0.0818(10) 0.753(1) 0.106(5) Uani 1.00 d . . .
C(4b) C 0.179(1) 0.0566(9) 0.122(1) 0.107(5) Uani 1.00 d . . .
C(5a) C 1.193(1) 0.106(1) 0.663(1) 0.110(5) Uani 1.00 d . . .
C(5b) C 0.126(1) 0.1130(9) 0.137(1) 0.093(4) Uani 1.00 d . . .
C(6a) C 1.128(1) 0.1518(9) 0.611(1) 0.086(4) Uani 1.00 d . . .
C(6b) C 0.1886(8) 0.2019(7) 0.1446(8) 0.065(3) Uani 1.00 d . . .
C(7a) C 0.7649(9) 0.0822(7) 0.6022(10) 0.074(3) Uani 1.00 d . . .
C(7b) C 0.6115(9) 0.3282(7) 0.309(1) 0.086(4) Uani 1.00 d . . .
C(8a) C 0.7010(9) 0.0659(7) 0.4671(10) 0.075(3) Uani 1.00 d . . .
C(8b) C 0.6442(8) 0.4207(7) 0.3872(9) 0.071(3) Uani 1.00 d . . .
C(9a) C 0.580(1) -0.0091(9) 0.382(1) 0.091(4) Uani 1.00 d . . .
C(9b) C 0.7536(10) 0.4740(8) 0.495(1) 0.087(4) Uani 1.00 d . . .
C(10a) C 0.534(1) -0.0220(9) 0.260(1) 0.106(5) Uani 1.00 d . . .
C(10b) C 0.775(1) 0.5593(9) 0.571(1) 0.096(4) Uani 1.00 d . . .
C(11a) C 0.603(1) 0.037(1) 0.226(1) 0.107(5) Uani 1.00 d . . .
C(11b) C 0.6820(10) 0.5853(7) 0.5274(8) 0.074(3) Uani 1.00 d . . .
C(12a) C 0.721(1) 0.1128(8) 0.313(1) 0.084(4) Uani 1.00 d . . .
C(12b) C 0.5725(10) 0.5302(7) 0.4133(9) 0.069(3) Uani 1.00 d . . .
C(13a) C 0.8023(9) 0.2360(8) 0.7155(9) 0.071(3) Uani 1.00 d . . .
C(13b) C 0.615(1) 0.3496(9) 0.124(2) 0.108(5) Uani 1.00 d . . .
C(14a) C 0.8828(8) 0.3351(7) 0.7473(8) 0.063(3) Uani 1.00 d . . .
C(14b) C 0.533(1) 0.3535(7) 0.009(1) 0.093(4) Uani 1.00 d . . .
C(15a) C 0.8792(10) 0.4066(8) 0.8211(8) 0.072(3) Uani 1.00 d . . .
C(15b) C 0.543(2) 0.343(1) -0.105(2) 0.141(8) Uani 1.00 d . . .
C(16a) C 0.951(1) 0.4952(8) 0.8375(10) 0.081(4) Uani 1.00 d . . .
C(16b) C 0.461(3) 0.352(1) -0.206(2) 0.19(1) Uani 1.00 d . . .
C(17a) C 1.024(1) 0.5106(7) 0.7800(9) 0.073(3) Uani 1.00 d . . .
C(17b) C 0.375(2) 0.369(1) -0.199(1) 0.132(7) Uani 1.00 d . . .
C(18a) C 1.0239(9) 0.4380(6) 0.7069(8) 0.063(3) Uani 1.00 d . . .
C(18b) C 0.360(1) 0.3747(8) -0.096(1) 0.102(5) Uani 1.00 d . . .
H(1) H 0.9390 0.1512 0.8281 0.0765 Uiso 1.00 calc . . .
H(2) H 1.0215 0.2502 0.8445 0.0765 Uiso 1.00 calc . . .
H(3) H 1.0866 0.0907 0.8637 0.0912 Uiso 1.00 calc . . .
H(4) H 1.2121 0.0424 0.7837 0.1170 Uiso 1.00 calc . . .
H(5) H 1.2516 0.0958 0.6382 0.1237 Uiso 1.00 calc . . .
H(6) H 1.1894 0.1602 0.4841 0.1237 Uiso 1.00 calc . . .
H(7) H 1.0934 0.2058 0.4790 0.1148 Uiso 1.00 calc . . .
H(8) H 0.8055 0.0452 0.6122 0.0772 Uiso 1.00 calc . . .
H(9) H 0.7017 0.0666 0.6274 0.0772 Uiso 1.00 calc . . .
H(10) H 0.5279 -0.0493 0.4118 0.1188 Uiso 1.00 calc . . .
H(11) H 0.4538 -0.0764 0.1947 0.1313 Uiso 1.00 calc . . .
H(12) H 0.5699 0.0375 0.1421 0.1283 Uiso 1.00 calc . . .
H(13) H 0.7742 0.1515 0.2871 0.0954 Uiso 1.00 calc . . .
H(14) H 0.7882 0.2280 0.7813 0.0804 Uiso 1.00 calc . . .
H(15) H 0.7193 0.2158 0.6440 0.0804 Uiso 1.00 calc . . .
H(16) H 0.8344 0.3977 0.8653 0.0791 Uiso 1.00 calc . . .
H(17) H 0.9485 0.5449 0.8888 0.0983 Uiso 1.00 calc . . .
H(18) H 1.0737 0.5735 0.7879 0.0796 Uiso 1.00 calc . . .
H(19) H 1.0798 0.4495 0.6699 0.0726 Uiso 1.00 calc . . .
H(20) H 0.4261 0.1972 0.0131 0.1012 Uiso 1.00 calc . . .
H(21) H 0.4996 0.1728 0.1192 0.1012 Uiso 1.00 calc . . .
H(22) H 0.3226 0.0447 0.0961 0.1044 Uiso 1.00 calc . . .
H(23) H 0.1271 -0.0080 0.1132 0.1148 Uiso 1.00 calc . . .
H(24) H 0.0457 0.0949 0.1430 0.1078 Uiso 1.00 calc . . .
H(25) H 0.0655 0.2484 0.1675 0.1644 Uiso 1.00 calc . . .
H(26) H 0.1862 0.3265 0.1671 0.1078 Uiso 1.00 calc . . .
H(27) H 0.5599 0.2811 0.3291 0.0943 Uiso 1.00 calc . . .
H(28) H 0.6851 0.3210 0.3218 0.0943 Uiso 1.00 calc . . .
H(29) H 0.8188 0.4525 0.5197 0.1058 Uiso 1.00 calc . . .
H(30) H 0.8550 0.6021 0.6475 0.1029 Uiso 1.00 calc . . .
H(31) H 0.6947 0.6453 0.5769 0.0856 Uiso 1.00 calc . . .
H(32) H 0.5025 0.5448 0.3834 0.0811 Uiso 1.00 calc . . .
H(33) H 0.6508 0.3098 0.1038 0.1247 Uiso 1.00 calc . . .
H(34) H 0.6803 0.4072 0.1813 0.1314 Uiso 1.00 calc . . .
H(35) H 0.6020 0.3234 -0.1142 0.1542 Uiso 1.00 calc . . .
H(36) H 0.4937 0.3498 -0.2653 0.1934 Uiso 1.00 calc . . .
H(37) H 0.3070 0.3679 -0.2758 0.1217 Uiso 1.00 calc . . .
H(38) H 0.2908 0.3863 -0.0911 0.1298 Uiso 1.00 calc . . .

loop_
_atom_site_aniso_label
_atom_site_aniso_U_11
_atom_site_aniso_U_22
_atom_site_aniso_U_33
_atom_site_aniso_U_12
_atom_site_aniso_U_13
_atom_site_aniso_U_23
Cu(1a) 0.0589(7) 0.0696(8) 0.0719(7) 0.0353(6) 0.0399(6) 0.0330(6)
Cu(1b) 0.0572(7) 0.0633(8) 0.0810(8) 0.0358(6) 0.0376(6) 0.0294(6)
Cl(1) 0.087(2) 0.101(2) 0.103(2) 0.067(2) 0.058(2) 0.047(2)
Cl(2) 0.081(2) 0.085(2) 0.083(2) 0.040(1) 0.043(1) 0.021(1)
O(1) 0.113(8) 0.142(10) 0.25(1) 0.046(7) 0.114(9) 0.064(10)
O(2) 0.17(1) 0.23(1) 0.107(8) 0.13(1) 0.027(7) 0.002(8)
O(3) 0.166(9) 0.20(1) 0.143(8) 0.150(9) 0.098(7) 0.077(8)
O(4) 0.22(1) 0.19(1) 0.31(2) 0.15(1) 0.17(1) 0.18(1)
O(5) 0.120(8) 0.26(2) 0.128(8) 0.098(9) 0.081(7) 0.072(9)
O(6) 0.13(1) 0.57(3) 0.15(1) 0.19(2) 0.084(9) 0.19(2)
O(7) 0.147(8) 0.082(5) 0.124(7) 0.045(5) 0.094(6) 0.025(5)
O(8) 0.55(4) 0.10(1) 0.35(2) 0.14(2) 0.34(3) 0.08(1)
N(1a) 0.055(4) 0.058(4) 0.061(4) 0.030(4) 0.029(3) 0.022(3)
N(1b) 0.064(5) 0.067(5) 0.099(6) 0.035(4) 0.046(5) 0.024(4)
N(2a) 0.060(4) 0.075(5) 0.063(4) 0.036(4) 0.031(4) 0.023(4)
N(2b) 0.043(4) 0.068(5) 0.069(4) 0.022(4) 0.025(3) 0.021(4)
N(3a) 0.069(5) 0.079(6) 0.091(6) 0.049(5) 0.037(5) 0.033(5)
N(3b) 0.055(4) 0.069(5) 0.083(5) 0.036(4) 0.041(4) 0.040(4)
N(4a) 0.053(4) 0.060(5) 0.062(4) 0.029(4) 0.028(3) 0.030(3)
N(4b) 0.111(7) 0.075(6) 0.099(7) 0.042(5) 0.076(6) 0.032(5)
N(5a) 0.114(8) 0.150(10) 0.118(8) 0.099(8) 0.080(7) 0.060(7)
N(5b) 0.098(9) 0.16(1) 0.16(1) 0.039(9) 0.073(9) 0.048(10)
N(11a) 0.080(6) 0.102(7) 0.083(6) 0.046(5) 0.050(5) 0.044(5)
N(11b) 0.086(6) 0.123(8) 0.086(6) 0.080(6) 0.035(5) 0.045(6)
N(12a) 0.071(5) 0.091(7) 0.080(6) 0.035(5) 0.053(5) 0.039(5)
N(12b) 0.083(7) 0.18(1) 0.090(7) 0.086(8) 0.037(6) 0.021(7)
N(13a) 0.093(7) 0.123(9) 0.105(7) 0.063(7) 0.062(6) 0.069(7)
N(13b) 0.21(2) 0.35(3) 0.13(1) 0.24(2) 0.08(1) 0.12(1)
C(1a) 0.063(5) 0.082(7) 0.073(6) 0.039(5) 0.036(5) 0.035(5)
C(1b) 0.087(7) 0.051(6) 0.113(8) 0.035(6) 0.048(6) 0.023(6)
C(2a) 0.061(5) 0.068(6) 0.065(6) 0.035(5) 0.022(4) 0.024(5)
C(2b) 0.058(5) 0.074(7) 0.097(7) 0.036(5) 0.034(5) 0.037(5)
C(3a) 0.089(7) 0.095(8) 0.102(8) 0.062(7) 0.042(6) 0.048(7)
C(3b) 0.085(8) 0.049(6) 0.122(9) 0.028(6) 0.043(7) 0.031(6)
C(4a) 0.12(1) 0.11(1) 0.12(1) 0.084(9) 0.052(9) 0.053(9)
C(4b) 0.11(1) 0.060(8) 0.13(1) 0.019(7) 0.050(8) 0.032(7)
C(5a) 0.089(9) 0.11(1) 0.15(1) 0.070(8) 0.059(9) 0.037(9)
C(5b) 0.062(6) 0.081(8) 0.093(8) 0.003(6) 0.034(6) 0.016(6)
C(6a) 0.095(8) 0.115(9) 0.100(8) 0.080(7) 0.063(7) 0.052(7)
C(6b) 0.040(4) 0.069(6) 0.064(5) 0.016(4) 0.017(4) 0.017(4)
C(7a) 0.054(5) 0.069(6) 0.094(7) 0.028(5) 0.031(5) 0.034(5)
C(7b) 0.056(6) 0.068(7) 0.120(9) 0.036(5) 0.024(6) 0.033(6)
C(8a) 0.060(6) 0.049(6) 0.096(7) 0.022(5) 0.034(5) 0.007(5)
C(8b) 0.048(5) 0.075(7) 0.088(6) 0.029(5) 0.029(5) 0.035(5)
C(9a) 0.074(7) 0.094(9) 0.104(9) 0.052(7) 0.032(6) 0.035(7)
C(9b) 0.057(6) 0.094(8) 0.087(7) 0.040(6) 0.013(5) 0.025(6)
C(10a) 0.076(8) 0.082(9) 0.12(1) 0.032(7) 0.026(8) 0.010(7)
C(10b) 0.069(7) 0.104(10) 0.095(8) 0.033(7) 0.035(6) 0.023(7)
C(11a) 0.11(1) 0.11(1) 0.077(8) 0.070(9) 0.021(7) 0.008(7)
C(11b) 0.072(6) 0.082(7) 0.057(5) 0.030(6) 0.029(5) 0.020(5)
C(12a) 0.075(7) 0.091(8) 0.077(7) 0.044(6) 0.025(6) 0.031(6)
C(12b) 0.076(6) 0.078(7) 0.081(6) 0.042(5) 0.054(6) 0.039(5)
C(13a) 0.067(6) 0.092(8) 0.090(7) 0.050(6) 0.052(5) 0.050(6)
C(13b) 0.079(8) 0.083(9) 0.16(1) 0.031(7) 0.081(9) 0.024(8)
C(14a) 0.054(5) 0.077(7) 0.071(5) 0.038(5) 0.037(4) 0.030(5)
C(14b) 0.115(10) 0.059(7) 0.131(10) 0.032(6) 0.097(9) 0.025(6)
C(15a) 0.078(6) 0.098(8) 0.066(6) 0.060(6) 0.042(5) 0.034(5)
C(15b) 0.20(2) 0.09(1) 0.19(2) 0.07(1) 0.17(2) 0.04(1)
C(16a) 0.093(8) 0.074(7) 0.087(7) 0.053(6) 0.044(6) 0.023(6)
C(16b) 0.36(4) 0.12(1) 0.20(2) 0.11(2) 0.24(3) 0.08(2)
C(17a) 0.084(7) 0.067(6) 0.068(6) 0.044(5) 0.030(5) 0.024(5)
C(17b) 0.26(2) 0.10(1) 0.13(1) 0.10(1) 0.15(1) 0.066(9)
C(18a) 0.058(5) 0.062(6) 0.055(5) 0.020(5) 0.020(4) 0.023(4)
C(18b) 0.13(1) 0.078(8) 0.094(8) 0.034(8) 0.064(8) 0.031(6)

loop_
_atom_type_symbol
_atom_type_description
_atom_type_scat_dispersion_real
_atom_type_scat_dispersion_imag
_atom_type_scat_source
Cu Cu 0.320 1.265
;International Tables for Crystallography
(1992, Vol. C, Tables 4.2.6.8 and 6.1.1.1)
;
C C 0.003 0.002
;International Tables for Crystallography
(1992, Vol. C, Tables 4.2.6.8 and 6.1.1.1)
;
H H 0.000 0.000
;International Tables for Crystallography
(1992, Vol. C, Table 6.1.1.2)
;
N N 0.006 0.003
;International Tables for Crystallography
(1992, Vol. C, Tables 4.2.6.8 and 6.1.1.1)
;
Cl Cl 0.148 0.159
;International Tables for Crystallography
(1992, Vol. C, Tables 4.2.6.8 and 6.1.1.1)
;
O O 0.011 0.006
;International Tables for Crystallography
(1992, Vol. C, Tables 4.2.6.8 and 6.1.1.1)
;

loop_
_geom_angle_atom_site_label_1
_geom_angle_atom_site_label_2
_geom_angle_atom_site_label_3
_geom_angle
_geom_angle_site_symmetry_1
_geom_angle_site_symmetry_2
_geom_angle_site_symmetry_3
_geom_angle_publ_flag
N(1a) Cu(1a) N(2a) 80.5(3) . . . yes
N(1a) Cu(1a) N(3a) 82.2(3) . . . yes
N(1a) Cu(1a) N(4a) 81.9(3) . . . yes
N(1a) Cu(1a) N(11a) 178.2(3) . . . yes
N(2a) Cu(1a) N(3a) 106.7(3) . . . yes
N(2a) Cu(1a) N(4a) 120.6(3) . . . yes
N(2a) Cu(1a) N(11a) 100.6(4) . . . yes
N(3a) Cu(1a) N(4a) 126.3(3) . . . yes
N(3a) Cu(1a) N(11a) 98.8(4) . . . yes
N(4a) Cu(1a) N(11a) 96.3(3) . . . yes
N(1b) Cu(1b) N(2b) 80.8(3) . . . yes
N(1b) Cu(1b) N(3b) 81.4(3) . . . yes
N(1b) Cu(1b) N(4b) 80.5(4) . . . yes
N(1b) Cu(1b) N(11b) 175.9(4) . . . yes
N(2b) Cu(1b) N(3b) 115.1(3) . . . yes
N(2b) Cu(1b) N(4b) 113.3(3) . . . yes
N(2b) Cu(1b) N(11b) 100.8(4) . . . yes
N(3b) Cu(1b) N(4b) 124.2(3) . . . yes
N(3b) Cu(1b) N(11b) 94.5(3) . . . yes
N(4b) Cu(1b) N(11b) 102.3(4) . . . yes
O(1) Cl(1) O(2) 108.6(9) . . . yes
O(1) Cl(1) O(3) 108.0(8) . . . yes
O(1) Cl(1) O(4) 104.5(9) . . . yes
O(2) Cl(1) O(3) 108.9(7) . . . yes
O(2) Cl(1) O(4) 113(1) . . . yes
O(3) Cl(1) O(4) 112.9(8) . . . yes
O(5) Cl(2) O(6) 106.8(7) . . . yes
O(5) Cl(2) O(7) 112.5(7) . . . yes
O(5) Cl(2) O(8) 108(1) . . . yes
O(6) Cl(2) O(7) 110.6(10) . . . yes
O(6) Cl(2) O(8) 109(1) . . . yes
O(7) Cl(2) O(8) 108.6(8) . . . yes
Cl(1) O(1) O(2) 34.9(5) . . . yes
Cl(1) O(1) O(3) 35.7(4) . . . yes
Cl(1) O(1) O(4) 36.8(5) . . . yes
O(2) O(1) O(3) 59.3(5) . . . yes
O(2) O(1) O(4) 61.5(7) . . . yes
O(3) O(1) O(4) 61.8(5) . . . yes
Cl(1) O(2) O(1) 36.6(5) . . . yes
Cl(1) O(2) O(3) 36.1(4) . . . yes
Cl(1) O(2) O(4) 33.1(6) . . . yes
O(1) O(2) O(3) 60.8(5) . . . yes
O(1) O(2) O(4) 58.0(6) . . . yes
O(3) O(2) O(4) 61.1(6) . . . yes
Cl(1) O(3) O(1) 36.3(4) . . . yes
Cl(1) O(3) O(2) 35.0(4) . . . yes
O(1) O(3) O(2) 59.9(5) . . . yes
Cl(1) O(4) O(1) 38.6(5) . . . yes
Cl(1) O(4) O(2) 33.1(5) . . . yes
O(1) O(4) O(2) 60.5(6) . . . yes
Cl(2) O(5) O(6) 36.8(5) . . . yes
Cl(2) O(5) O(7) 33.9(4) . . . yes
Cl(2) O(5) O(8) 34.8(7) . . . yes
O(6) O(5) O(7) 60.7(6) . . . yes
O(6) O(5) O(8) 60.2(9) . . . yes
O(7) O(5) O(8) 58.7(5) . . . yes
Cl(2) O(6) O(5) 36.5(4) . . . yes
Cl(2) O(6) O(7) 34.7(5) . . . yes
Cl(2) O(6) O(8) 34.4(8) . . . yes
O(5) O(6) O(7) 61.4(5) . . . yes
O(5) O(6) O(8) 59.5(8) . . . yes
O(7) O(6) O(8) 58.7(6) . . . yes
Cl(2) O(7) O(5) 33.6(4) . . . yes
Cl(2) O(7) O(6) 34.7(5) . . . yes
Cl(2) O(7) O(8) 34.7(5) . . . yes
O(5) O(7) O(6) 57.9(5) . . . yes
O(5) O(7) O(8) 58.4(6) . . . yes
O(6) O(7) O(8) 59.1(9) . . . yes
Cl(2) O(8) O(5) 36.4(7) . . . yes
Cl(2) O(8) O(6) 36.2(9) . . . yes
Cl(2) O(8) O(7) 36.6(5) . . . yes
O(5) O(8) O(6) 60.4(7) . . . yes
O(5) O(8) O(7) 63.0(6) . . . yes
O(6) O(8) O(7) 62.2(8) . . . yes
Cu(1a) N(1a) C(1a) 106.3(5) . . . yes
Cu(1a) N(1a) C(7a) 109.4(6) . . . yes
Cu(1a) N(1a) C(13a) 106.7(5) . . . yes
C(1a) N(1a) C(7a) 110.9(7) . . . yes
C(1a) N(1a) C(13a) 111.9(7) . . . yes
C(7a) N(1a) C(13a) 111.5(7) . . . yes
Cu(1b) N(1b) C(1b) 107.2(6) . . . yes
Cu(1b) N(1b) C(7b) 108.2(6) . . . yes
Cu(1b) N(1b) C(13b) 106.6(8) . . . yes
C(1b) N(1b) C(7b) 112.1(9) . . . yes
C(1b) N(1b) C(13b) 109.6(8) . . . yes
C(7b) N(1b) C(13b) 112.8(10) . . . yes
Cu(1a) N(2a) N(5a) 99.5(4) . . . yes
Cu(1a) N(2a) C(2a) 112.3(6) . . . yes
Cu(1a) N(2a) C(6a) 130.8(7) . . . yes
N(5a) N(2a) C(2a) 147.9(7) . . . yes
N(5a) N(2a) C(6a) 31.7(6) . . . yes
C(2a) N(2a) C(6a) 116.3(9) . . . yes
Cu(1b) N(2b) N(5b) 98.2(5) . . . yes
Cu(1b) N(2b) C(2b) 113.3(6) . . . yes
Cu(1b) N(2b) C(6b) 129.6(7) . . . yes
N(5b) N(2b) C(2b) 148.4(8) . . . yes
N(5b) N(2b) C(6b) 31.5(6) . . . yes
C(2b) N(2b) C(6b) 116.9(9) . . . yes
Cu(1a) N(3a) C(8a) 113.4(7) . . . yes
Cu(1a) N(3a) C(12a) 126.2(8) . . . yes
C(8a) N(3a) C(12a) 120.2(9) . . . yes
Cu(1b) N(3b) C(8b) 112.8(7) . . . yes
Cu(1b) N(3b) C(12b) 129.1(6) . . . yes
C(8b) N(3b) C(12b) 117.9(9) . . . yes
Cu(1a) N(4a) C(14a) 113.7(6) . . . yes
Cu(1a) N(4a) C(18a) 128.5(6) . . . yes
C(14a) N(4a) C(18a) 117.7(8) . . . yes
Cu(1b) N(4b) C(14b) 112.0(9) . . . yes
Cu(1b) N(4b) C(18b) 128.6(9) . . . yes
C(14b) N(4b) C(18b) 119(1) . . . yes
N(2a) N(5a) C(6a) 31.3(5) . . . yes
N(2b) N(5b) C(6b) 31.0(5) . . . yes
Cu(1a) N(11a) N(12a) 117.0(7) . . . yes
Cu(1b) N(11b) N(12b) 126.6(8) . . . yes
N(11a) N(12a) N(13a) 177(1) . . . yes
N(11b) N(12b) N(13b) 177(1) . . . yes
N(1a) C(1a) C(2a) 109.5(7) . . . yes
N(1b) C(1b) C(2b) 110.4(9) . . . yes
N(2a) C(2a) C(1a) 113.1(8) . . . yes
N(2a) C(2a) C(3a) 125.7(10) . . . yes
N(2a) C(2a) C(6a) 31.5(5) . . . yes
C(1a) C(2a) C(3a) 121.2(9) . . . yes
C(1a) C(2a) C(6a) 144.5(7) . . . yes
C(3a) C(2a) C(6a) 94.2(8) . . . yes
N(2b) C(2b) C(1b) 113.9(9) . . . yes
N(2b) C(2b) C(3b) 123(1) . . . yes
N(2b) C(2b) C(6b) 31.1(5) . . . yes
C(1b) C(2b) C(3b) 122(1) . . . yes
C(1b) C(2b) C(6b) 144.9(8) . . . yes
C(3b) C(2b) C(6b) 92.7(8) . . . yes
C(2a) C(3a) C(4a) 115(1) . . . yes
C(2b) C(3b) C(4b) 118(1) . . . yes
C(3a) C(4a) C(5a) 120(1) . . . yes
C(3b) C(4b) C(5b) 121(1) . . . yes
C(4a) C(5a) C(6a) 118(1) . . . yes
C(4b) C(5b) C(6b) 117(1) . . . yes
N(2a) C(6a) N(5a) 117.0(9) . . . yes
N(2a) C(6a) C(2a) 32.3(5) . . . yes
N(2a) C(6a) C(5a) 122(1) . . . yes
N(5a) C(6a) C(2a) 149.2(8) . . . yes
N(5a) C(6a) C(5a) 120(1) . . . yes
C(2a) C(6a) C(5a) 90.7(8) . . . yes
N(2b) C(6b) N(5b) 117(1) . . . yes
N(2b) C(6b) C(2b) 32.0(5) . . . yes
N(2b) C(6b) C(5b) 122(1) . . . yes
N(5b) C(6b) C(2b) 149.5(9) . . . yes
N(5b) C(6b) C(5b) 120(1) . . . yes
C(2b) C(6b) C(5b) 90.2(8) . . . yes
N(1a) C(7a) C(8a) 111.2(8) . . . yes
N(1b) C(7b) C(8b) 110.9(8) . . . yes
N(3a) C(8a) C(7a) 115.9(8) . . . yes
N(3a) C(8a) C(9a) 122(1) . . . yes
C(7a) C(8a) C(9a) 122(1) . . . yes
N(3b) C(8b) C(7b) 114.7(8) . . . yes
N(3b) C(8b) C(9b) 122(1) . . . yes
C(7b) C(8b) C(9b) 123.1(9) . . . yes
C(8a) C(9a) C(10a) 117(1) . . . yes
C(8b) C(9b) C(10b) 120(1) . . . yes
C(9a) C(10a) C(11a) 119(1) . . . yes
C(9b) C(10b) C(11b) 117(1) . . . yes
C(10a) C(11a) C(12a) 122(1) . . . yes
C(10b) C(11b) C(12b) 121(1) . . . yes
N(3a) C(12a) C(11a) 118(1) . . . yes
N(3b) C(12b) C(11b) 121.3(9) . . . yes
N(1a) C(13a) C(14a) 110.6(7) . . . yes
N(1b) C(13b) C(14b) 108.7(10) . . . yes
N(4a) C(14a) C(13a) 114.2(8) . . . yes
N(4a) C(14a) C(15a) 121.4(9) . . . yes
C(13a) C(14a) C(15a) 124.1(8) . . . yes
N(4b) C(14b) C(13b) 116.4(10) . . . yes
N(4b) C(14b) C(15b) 114(1) . . . yes
C(13b) C(14b) C(15b) 128(1) . . . yes
C(14a) C(15a) C(16a) 119.3(9) . . . yes
C(14b) C(15b) C(16b) 122(1) . . . yes
C(14b) C(15b) C(17b) 93(1) . . . yes
C(16b) C(15b) C(17b) 29.0(9) . . . yes
C(15a) C(16a) C(17a) 119.4(9) . . . yes
C(15b) C(16b) C(17b) 118(1) . . . yes
C(15b) C(16b) C(18b) 87(1) . . . yes
C(17b) C(16b) C(18b) 31.5(8) . . . yes
C(16a) C(17a) C(18a) 119.6(10) . . . yes
C(15b) C(17b) C(16b) 32(1) . . . yes
C(15b) C(17b) C(18b) 87(1) . . . yes
C(16b) C(17b) C(18b) 119(1) . . . yes
N(4a) C(18a) C(17a) 122.5(9) . . . yes
N(4b) C(18b) C(16b) 96(1) . . . yes
N(4b) C(18b) C(17b) 125(1) . . . yes
C(16b) C(18b) C(17b) 28(1) . . . yes

loop_
_geom_bond_atom_site_label_1
_geom_bond_atom_site_label_2
_geom_bond_distance
_geom_bond_site_symmetry_1
_geom_bond_site_symmetry_2
_geom_bond_publ_flag
Cu(1a) N(1a) 2.018(7) . . yes
Cu(1a) N(2a) 2.115(8) . . yes
Cu(1a) N(3a) 2.068(9) . . yes
Cu(1a) N(4a) 2.033(7) . . yes
Cu(1a) N(11a) 1.952(9) . . yes
Cu(1b) N(1b) 2.043(8) . . yes
Cu(1b) N(2b) 2.102(8) . . yes
Cu(1b) N(3b) 2.064(8) . . yes
Cu(1b) N(4b) 2.068(9) . . yes
Cu(1b) N(11b) 1.943(8) . . yes
Cl(1) O(1) 1.42(1) . . yes
Cl(1) O(2) 1.36(1) . . yes
Cl(1) O(3) 1.402(8) . . yes
Cl(1) O(4) 1.36(1) . . yes
Cl(2) O(5) 1.37(1) . . yes
Cl(2) O(6) 1.38(1) . . yes
Cl(2) O(7) 1.377(8) . . yes
Cl(2) O(8) 1.31(2) . . yes
O(1) O(2) 2.26(2) . . yes
O(1) O(3) 2.28(1) . . yes
O(1) O(4) 2.20(2) . . yes
O(2) O(3) 2.25(1) . . yes
O(2) O(4) 2.29(2) . . yes
O(5) O(6) 2.20(2) . . yes
O(5) O(7) 2.28(1) . . yes
O(5) O(8) 2.18(2) . . yes
O(6) O(7) 2.26(2) . . yes
O(6) O(8) 2.20(3) . . yes
O(7) O(8) 2.19(2) . . yes
N(1a) C(1a) 1.49(1) . . yes
N(1a) C(7a) 1.48(1) . . yes
N(1a) C(13a) 1.49(1) . . yes
N(1b) C(1b) 1.49(1) . . yes
N(1b) C(7b) 1.47(1) . . yes
N(1b) C(13b) 1.47(1) . . yes
N(2a) N(5a) 2.28(1) . . yes
N(2a) C(2a) 1.36(1) . . yes
N(2a) C(6a) 1.33(1) . . yes
N(2b) N(5b) 2.29(2) . . yes
N(2b) C(2b) 1.36(1) . . yes
N(2b) C(6b) 1.33(1) . . yes
N(3a) C(8a) 1.33(1) . . yes
N(3a) C(12a) 1.34(1) . . yes
N(3b) C(8b) 1.38(1) . . yes
N(3b) C(12b) 1.35(1) . . yes
N(4a) C(14a) 1.36(1) . . yes
N(4a) C(18a) 1.35(1) . . yes
N(4b) C(14b) 1.33(2) . . yes
N(4b) C(18b) 1.35(2) . . yes
N(5a) C(6a) 1.34(1) . . yes
N(5b) C(6b) 1.35(2) . . yes
N(11a) N(12a) 1.22(1) . . yes
N(11b) N(12b) 1.14(1) . . yes
N(12a) N(13a) 1.14(1) . . yes
N(12b) N(13b) 1.20(1) . . yes
C(1a) C(2a) 1.50(1) . . yes
C(1b) C(2b) 1.51(1) . . yes
C(2a) C(3a) 1.35(1) . . yes
C(2a) C(6a) 2.28(1) . . yes
C(2b) C(3b) 1.34(1) . . yes
C(2b) C(6b) 2.29(1) . . yes
C(3a) C(4a) 1.43(2) . . yes
C(3b) C(4b) 1.35(2) . . yes
C(4a) C(5a) 1.34(2) . . yes
C(4b) C(5b) 1.36(2) . . yes
C(5a) C(6a) 1.41(2) . . yes
C(5b) C(6b) 1.39(2) . . yes
C(7a) C(8a) 1.50(1) . . yes
C(7b) C(8b) 1.47(1) . . yes
C(8a) C(9a) 1.41(1) . . yes
C(8b) C(9b) 1.35(1) . . yes
C(9a) C(10a) 1.36(2) . . yes
C(9b) C(10b) 1.42(2) . . yes
C(10a) C(11a) 1.34(2) . . yes
C(10b) C(11b) 1.37(2) . . yes
C(11a) C(12a) 1.40(2) . . yes
C(11b) C(12b) 1.39(1) . . yes
C(13a) C(14a) 1.49(1) . . yes
C(13b) C(14b) 1.47(2) . . yes
C(14a) C(15a) 1.38(1) . . yes
C(14b) C(15b) 1.46(2) . . yes
C(15a) C(16a) 1.37(2) . . yes
C(15b) C(16b) 1.39(3) . . yes
C(15b) C(17b) 2.28(3) . . yes
C(16a) C(17a) 1.36(2) . . yes
C(16b) C(17b) 1.26(3) . . yes
C(16b) C(18b) 2.27(2) . . yes
C(17a) C(18a) 1.37(1) . . yes
C(17b) C(18b) 1.37(2) . . yes

loop_
_geom_hbond_atom_site_label_D
_geom_hbond_atom_site_label_H
_geom_hbond_atom_site_label_A
_geom_hbond_site_symmetry_D
_geom_hbond_site_symmetry_H
_geom_hbond_site_symmetry_A
_geom_hbond_distance_DH
_geom_hbond_distance_HA
_geom_hbond_distance_DA
_geom_hbond_angle_DHA
_geom_hbond_publ_flag
N(5a) H(7) N(11a) . . . 0.985 2.049 2.95(2) 151.180 no
N(5b) H(26) N(11b) . . . 1.016 1.885 2.84(1) 154.752 no
N(5b) H(26) N(12b) . . . 1.016 2.427 3.36(2) 151.687 no
N(5a) H(6) O(1) . . 1_655 0.956 2.053 2.99(2) 165.480 no
N(5b) H(25) O(6) . . 1_455 0.960 1.978 2.92(2) 168.018 no

loop_
_geom_torsion_atom_site_label_1
_geom_torsion_atom_site_label_2
_geom_torsion_atom_site_label_3
_geom_torsion_atom_site_label_4
_geom_torsion
_geom_torsion_site_symmetry_1
_geom_torsion_site_symmetry_2
_geom_torsion_site_symmetry_3
_geom_torsion_site_symmetry_4
_geom_torsion_publ_flag
Cu(1a) N(1a) C(1a) C(2a) -46.5(9) . . . . yes
Cu(1a) N(1a) C(7a) C(8a) -30.5(9) . . . . yes
Cu(1a) N(1a) C(13a) C(14a) -38.5(8) . . . . yes
Cu(1a) N(2a) N(5a) C(6a) -171(1) . . . . yes
Cu(1a) N(2a) C(2a) C(1a) -8.8(10) . . . . yes
Cu(1a) N(2a) C(2a) C(3a) 174.1(9) . . . . yes
Cu(1a) N(2a) C(2a) C(6a) 172(1) . . . . yes
Cu(1a) N(2a) C(6a) N(5a) 11(1) . . . . yes
Cu(1a) N(2a) C(6a) C(2a) -170(1) . . . . yes
Cu(1a) N(2a) C(6a) C(5a) -172.0(10) . . . . yes
Cu(1a) N(3a) C(8a) C(7a) -7(1) . . . . yes
Cu(1a) N(3a) C(8a) C(9a) 175.8(8) . . . . yes
Cu(1a) N(3a) C(12a) C(11a) -177.1(8) . . . . yes
Cu(1a) N(4a) C(14a) C(13a) -3.1(9) . . . . yes
Cu(1a) N(4a) C(14a) C(15a) -177.1(7) . . . . yes
Cu(1a) N(4a) C(18a) C(17a) 177.6(7) . . . . yes
Cu(1a) N(11a) N(12a) N(13a) 132(26) . . . . yes
Cu(1b) N(1b) C(1b) C(2b) -41.2(10) . . . . yes
Cu(1b) N(1b) C(7b) C(8b) -37.6(10) . . . . yes
Cu(1b) N(1b) C(13b) C(14b) -42(1) . . . . yes
Cu(1b) N(2b) N(5b) C(6b) -175(1) . . . . yes
Cu(1b) N(2b) C(2b) C(1b) -7(1) . . . . yes
Cu(1b) N(2b) C(2b) C(3b) 175.0(9) . . . . yes
Cu(1b) N(2b) C(2b) C(6b) 176(1) . . . . yes
Cu(1b) N(2b) C(6b) N(5b) 5(1) . . . . yes
Cu(1b) N(2b) C(6b) C(2b) -175(1) . . . . yes
Cu(1b) N(2b) C(6b) C(5b) -173.9(7) . . . . yes
Cu(1b) N(3b) C(8b) C(7b) -10(1) . . . . yes
Cu(1b) N(3b) C(8b) C(9b) 169.1(9) . . . . yes
Cu(1b) N(3b) C(12b) C(11b) -170.9(7) . . . . yes
Cu(1b) N(4b) C(14b) C(13b) -8(1) . . . . yes
Cu(1b) N(4b) C(14b) C(15b) 172.2(9) . . . . yes
Cu(1b) N(4b) C(18b) C(16b) -171.9(8) . . . . yes
Cu(1b) N(4b) C(18b) C(17b) -173(1) . . . . yes
Cu(1b) N(11b) N(12b) N(13b) 177(37) . . . . yes
Cl(1) O(1) O(2) O(3) -36.9(6) . . . . yes
Cl(1) O(1) O(2) O(4) 35.5(7) . . . . yes
Cl(1) O(1) O(3) O(2) 36.0(7) . . . . yes
Cl(1) O(1) O(4) O(2) -33.6(6) . . . . yes
Cl(1) O(2) O(1) O(3) 36.9(6) . . . . yes
Cl(1) O(2) O(1) O(4) -35.5(7) . . . . yes
Cl(1) O(2) O(3) O(1) -37.3(7) . . . . yes
Cl(1) O(2) O(4) O(1) 39.2(7) . . . . yes
Cl(1) O(3) O(1) O(2) -36.0(7) . . . . yes
Cl(1) O(3) O(1) O(4) 35.9(7) . . . . yes
Cl(1) O(3) O(2) O(1) 37.3(7) . . . . yes
Cl(1) O(3) O(2) O(4) -30.0(7) . . . . yes
Cl(1) O(4) O(1) O(2) 33.6(6) . . . . yes
Cl(1) O(4) O(1) O(3) -34.8(6) . . . . yes
Cl(1) O(4) O(2) O(1) -39.2(7) . . . . yes
Cl(1) O(4) O(2) O(3) 32.6(7) . . . . yes
Cl(2) O(5) O(6) O(7) -33.0(7) . . . . yes
Cl(2) O(5) O(6) O(8) 35.5(8) . . . . yes
Cl(2) O(5) O(7) O(6) 35.8(8) . . . . yes
Cl(2) O(5) O(7) O(8) -35.2(10) . . . . yes
Cl(2) O(5) O(8) O(6) -37(1) . . . . yes
Cl(2) O(5) O(8) O(7) 34.3(6) . . . . yes
Cl(2) O(6) O(5) O(7) 33.0(7) . . . . yes
Cl(2) O(6) O(5) O(8) -35.5(8) . . . . yes
Cl(2) O(6) O(7) O(5) -34.7(7) . . . . yes
Cl(2) O(6) O(7) O(8) 35.1(10) . . . . yes
Cl(2) O(6) O(8) O(5) 37.7(8) . . . . yes
Cl(2) O(6) O(8) O(7) -35.4(7) . . . . yes
Cl(2) O(7) O(5) O(6) -35.8(8) . . . . yes
Cl(2) O(7) O(5) O(8) 35.2(10) . . . . yes
Cl(2) O(7) O(6) O(5) 34.7(7) . . . . yes
Cl(2) O(7) O(6) O(8) -35.1(10) . . . . yes
Cl(2) O(7) O(8) O(5) -34.0(8) . . . . yes
Cl(2) O(7) O(8) O(6) 35.0(9) . . . . yes
Cl(2) O(8) O(5) O(6) 37(1) . . . . yes
Cl(2) O(8) O(5) O(7) -34.3(6) . . . . yes
Cl(2) O(8) O(6) O(5) -37.7(8) . . . . yes
Cl(2) O(8) O(6) O(7) 35.4(7) . . . . yes
Cl(2) O(8) O(7) O(5) 34.0(8) . . . . yes
Cl(2) O(8) O(7) O(6) -35.0(9) . . . . yes
O(1) Cl(1) O(2) O(3) 117.3(9) . . . . yes
O(1) Cl(1) O(2) O(4) -115.9(9) . . . . yes
O(1) Cl(1) O(3) O(2) -117(1) . . . . yes
O(1) Cl(1) O(4) O(2) 118.2(10) . . . . yes
O(1) O(2) Cl(1) O(3) -117.3(9) . . . . yes
O(1) O(2) Cl(1) O(4) 115.9(9) . . . . yes
O(1) O(3) Cl(1) O(2) 117(1) . . . . yes
O(1) O(3) Cl(1) O(4) -115(1) . . . . yes
O(1) O(3) O(2) O(4) -67.3(6) . . . . yes
O(1) O(4) Cl(1) O(2) -118.2(10) . . . . yes
O(1) O(4) Cl(1) O(3) 117.1(10) . . . . yes
O(1) O(4) O(2) O(3) 71.8(7) . . . . yes
O(2) Cl(1) O(1) O(3) -117.9(8) . . . . yes
O(2) Cl(1) O(1) O(4) 121.7(10) . . . . yes
O(2) O(1) Cl(1) O(3) 117.9(8) . . . . yes
O(2) O(1) Cl(1) O(4) -121.7(10) . . . . yes
O(2) O(3) Cl(1) O(4) 127(1) . . . . yes
O(2) O(3) O(1) O(4) 71.9(8) . . . . yes
O(2) O(4) Cl(1) O(3) -124(1) . . . . yes
O(2) O(4) O(1) O(3) -68.4(5) . . . . yes
O(3) Cl(1) O(1) O(4) -120.4(10) . . . . yes
O(3) Cl(1) O(2) O(4) 126(1) . . . . yes
O(3) O(1) Cl(1) O(4) 120.4(10) . . . . yes
O(3) O(1) O(2) O(4) 72.3(6) . . . . yes
O(3) O(2) Cl(1) O(4) -126(1) . . . . yes
O(3) O(2) O(1) O(4) -72.3(6) . . . . yes
O(5) Cl(2) O(6) O(7) 122(1) . . . . yes
O(5) Cl(2) O(6) O(8) -117(1) . . . . yes
O(5) Cl(2) O(7) O(6) -119(1) . . . . yes
O(5) Cl(2) O(7) O(8) 120(1) . . . . yes
O(5) Cl(2) O(8) O(6) 116.3(9) . . . . yes
O(5) Cl(2) O(8) O(7) -122.8(10) . . . . yes
O(5) O(6) Cl(2) O(7) -122(1) . . . . yes
O(5) O(6) Cl(2) O(8) 117(1) . . . . yes
O(5) O(6) O(7) O(8) 69.8(9) . . . . yes
O(5) O(6) O(8) O(7) -73.1(7) . . . . yes
O(5) O(7) Cl(2) O(6) 119(1) . . . . yes
O(5) O(7) Cl(2) O(8) -120(1) . . . . yes
O(5) O(7) O(6) O(8) -69.8(9) . . . . yes
O(5) O(7) O(8) O(6) 69.0(6) . . . . yes
O(5) O(8) Cl(2) O(6) -116.3(9) . . . . yes
O(5) O(8) Cl(2) O(7) 122.8(10) . . . . yes
O(5) O(8) O(6) O(7) 73.1(7) . . . . yes
O(5) O(8) O(7) O(6) -69.0(6) . . . . yes
O(6) Cl(2) O(5) O(7) -121(1) . . . . yes
O(6) Cl(2) O(5) O(8) 117(1) . . . . yes
O(6) Cl(2) O(7) O(8) -120(1) . . . . yes
O(6) Cl(2) O(8) O(7) 120(1) . . . . yes
O(6) O(5) Cl(2) O(7) 121(1) . . . . yes
O(6) O(5) Cl(2) O(8) -117(1) . . . . yes
O(6) O(5) O(7) O(8) -70(1) . . . . yes
O(6) O(5) O(8) O(7) 71.8(9) . . . . yes
O(6) O(7) Cl(2) O(8) 120(1) . . . . yes
O(6) O(7) O(5) O(8) 70(1) . . . . yes
O(6) O(8) Cl(2) O(7) -120(1) . . . . yes
O(6) O(8) O(5) O(7) -71.8(9) . . . . yes
O(7) Cl(2) O(5) O(8) -120(1) . . . . yes
O(7) Cl(2) O(6) O(8) 119(1) . . . . yes
O(7) O(5) Cl(2) O(8) 120(1) . . . . yes
O(7) O(5) O(6) O(8) 68.6(6) . . . . yes
O(7) O(6) Cl(2) O(8) -119(1) . . . . yes
O(7) O(6) O(5) O(8) -68.6(6) . . . . yes
N(1a) Cu(1a) N(2a) N(5a) 162.4(4) . . . . yes
N(1a) Cu(1a) N(2a) C(2a) -14.0(6) . . . . yes
N(1a) Cu(1a) N(2a) C(6a) 156(1) . . . . yes
N(1a) Cu(1a) N(3a) C(8a) -8.1(7) . . . . yes
N(1a) Cu(1a) N(3a) C(12a) 167.2(9) . . . . yes
N(1a) Cu(1a) N(4a) C(14a) -15.4(6) . . . . yes
N(1a) Cu(1a) N(4a) C(18a) 164.5(7) . . . . yes
N(1a) Cu(1a) N(11a) N(12a) -50(10) . . . . yes
N(1a) C(1a) C(2a) N(2a) 36(1) . . . . yes
N(1a) C(1a) C(2a) C(3a) -145.9(10) . . . . yes
N(1a) C(1a) C(2a) C(6a) 37(1) . . . . yes
N(1a) C(7a) C(8a) N(3a) 25(1) . . . . yes
N(1a) C(7a) C(8a) C(9a) -157.7(9) . . . . yes
N(1a) C(13a) C(14a) N(4a) 28(1) . . . . yes
N(1a) C(13a) C(14a) C(15a) -158.1(8) . . . . yes
N(1b) Cu(1b) N(2b) N(5b) 166.2(5) . . . . yes
N(1b) Cu(1b) N(2b) C(2b) -12.5(7) . . . . yes
N(1b) Cu(1b) N(2b) C(6b) 163.3(8) . . . . yes
N(1b) Cu(1b) N(3b) C(8b) -8.6(6) . . . . yes
N(1b) Cu(1b) N(3b) C(12b) 166.2(8) . . . . yes
N(1b) Cu(1b) N(4b) C(14b) -13.3(8) . . . . yes
N(1b) Cu(1b) N(4b) C(18b) 159(1) . . . . yes
N(1b) Cu(1b) N(11b) N(12b) 147(4) . . . . yes
N(1b) C(1b) C(2b) N(2b) 32(1) . . . . yes
N(1b) C(1b) C(2b) C(3b) -149(1) . . . . yes
N(1b) C(1b) C(2b) C(6b) 36(1) . . . . yes
N(1b) C(7b) C(8b) N(3b) 32(1) . . . . yes
N(1b) C(7b) C(8b) C(9b) -147(1) . . . . yes
N(1b) C(13b) C(14b) N(4b) 34(1) . . . . yes
N(1b) C(13b) C(14b) C(15b) -145(1) . . . . yes
N(2a) Cu(1a) N(1a) C(1a) 32.5(6) . . . . yes
N(2a) Cu(1a) N(1a) C(7a) -87.2(6) . . . . yes
N(2a) Cu(1a) N(1a) C(13a) 152.1(6) . . . . yes
N(2a) Cu(1a) N(3a) C(8a) 69.4(7) . . . . yes
N(2a) Cu(1a) N(3a) C(12a) -115.2(8) . . . . yes
N(2a) Cu(1a) N(4a) C(14a) -89.3(6) . . . . yes
N(2a) Cu(1a) N(4a) C(18a) 90.7(7) . . . . yes
N(2a) Cu(1a) N(11a) N(12a) -176.8(8) . . . . yes
N(2a) N(5a) C(6a) C(2a) -1(1) . . . . yes
N(2a) N(5a) C(6a) C(5a) -177(2) . . . . yes
N(2a) C(2a) C(3a) C(4a) -4(1) . . . . yes
N(2a) C(2a) C(6a) N(5a) 2(1) . . . . yes
N(2a) C(2a) C(6a) C(5a) 178(1) . . . . yes
N(2a) C(6a) C(2a) C(1a) -1(1) . . . . yes
N(2a) C(6a) C(2a) C(3a) -178(1) . . . . yes
N(2a) C(6a) C(5a) C(4a) 3(2) . . . . yes
N(2b) Cu(1b) N(1b) C(1b) 28.9(7) . . . . yes
N(2b) Cu(1b) N(1b) C(7b) -92.2(7) . . . . yes
N(2b) Cu(1b) N(1b) C(13b) 146.2(8) . . . . yes
N(2b) Cu(1b) N(3b) C(8b) 66.9(7) . . . . yes
N(2b) Cu(1b) N(3b) C(12b) -118.2(7) . . . . yes
N(2b) Cu(1b) N(4b) C(14b) -88.9(8) . . . . yes
N(2b) Cu(1b) N(4b) C(18b) 83(1) . . . . yes
N(2b) Cu(1b) N(11b) N(12b) -100(1) . . . . yes
N(2b) N(5b) C(6b) C(2b) -1(1) . . . . yes
N(2b) N(5b) C(6b) C(5b) 179(1) . . . . yes
N(2b) C(2b) C(3b) C(4b) -1(1) . . . . yes
N(2b) C(2b) C(6b) N(5b) 1(1) . . . . yes
N(2b) C(2b) C(6b) C(5b) -178(1) . . . . yes
N(2b) C(6b) C(2b) C(1b) -6(1) . . . . yes
N(2b) C(6b) C(2b) C(3b) 178(1) . . . . yes
N(2b) C(6b) C(5b) C(4b) 0(1) . . . . yes
N(3a) Cu(1a) N(1a) C(1a) 141.0(6) . . . . yes
N(3a) Cu(1a) N(1a) C(7a) 21.2(6) . . . . yes
N(3a) Cu(1a) N(1a) C(13a) -99.5(6) . . . . yes
N(3a) Cu(1a) N(2a) N(5a) 83.6(5) . . . . yes
N(3a) Cu(1a) N(2a) C(2a) -92.9(7) . . . . yes
N(3a) Cu(1a) N(2a) C(6a) 77(1) . . . . yes
N(3a) Cu(1a) N(4a) C(14a) 58.6(7) . . . . yes
N(3a) Cu(1a) N(4a) C(18a) -121.4(7) . . . . yes
N(3a) Cu(1a) N(11a) N(12a) 74.3(9) . . . . yes
N(3a) C(8a) C(9a) C(10a) 1(1) . . . . yes
N(3a) C(12a) C(11a) C(10a) 2(1) . . . . yes
N(3b) Cu(1b) N(1b) C(1b) 146.2(7) . . . . yes
N(3b) Cu(1b) N(1b) C(7b) 25.1(6) . . . . yes
N(3b) Cu(1b) N(1b) C(13b) -96.5(8) . . . . yes
N(3b) Cu(1b) N(2b) N(5b) 90.2(5) . . . . yes
N(3b) Cu(1b) N(2b) C(2b) -88.4(7) . . . . yes
N(3b) Cu(1b) N(2b) C(6b) 87.3(8) . . . . yes
N(3b) Cu(1b) N(4b) C(14b) 59.4(9) . . . . yes
N(3b) Cu(1b) N(4b) C(18b) -128.1(10) . . . . yes
N(3b) Cu(1b) N(11b) N(12b) 143(1) . . . . yes
N(3b) C(8b) C(9b) C(10b) 5(1) . . . . yes
N(3b) C(12b) C(11b) C(10b) 0(1) . . . . yes
N(4a) Cu(1a) N(1a) C(1a) -90.5(6) . . . . yes
N(4a) Cu(1a) N(1a) C(7a) 149.8(6) . . . . yes
N(4a) Cu(1a) N(1a) C(13a) 29.1(6) . . . . yes
N(4a) Cu(1a) N(2a) N(5a) -122.9(4) . . . . yes
N(4a) Cu(1a) N(2a) C(2a) 60.6(7) . . . . yes
N(4a) Cu(1a) N(2a) C(6a) -128.8(10) . . . . yes
N(4a) Cu(1a) N(3a) C(8a) -82.1(7) . . . . yes
N(4a) Cu(1a) N(3a) C(12a) 93.3(9) . . . . yes
N(4a) Cu(1a) N(11a) N(12a) -54.1(9) . . . . yes
N(4a) C(14a) C(15a) C(16a) -2(1) . . . . yes
N(4a) C(18a) C(17a) C(16a) 0(1) . . . . yes
N(4b) Cu(1b) N(1b) C(1b) -86.8(7) . . . . yes
N(4b) Cu(1b) N(1b) C(7b) 152.1(7) . . . . yes
N(4b) Cu(1b) N(1b) C(13b) 30.5(8) . . . . yes
N(4b) Cu(1b) N(2b) N(5b) -118.4(5) . . . . yes
N(4b) Cu(1b) N(2b) C(2b) 62.9(8) . . . . yes
N(4b) Cu(1b) N(2b) C(6b) -121.4(8) . . . . yes
N(4b) Cu(1b) N(3b) C(8b) -80.8(7) . . . . yes
N(4b) Cu(1b) N(3b) C(12b) 94.0(8) . . . . yes
N(4b) Cu(1b) N(11b) N(12b) 16(1) . . . . yes
N(4b) C(14b) C(15b) C(16b) 2(2) . . . . yes
N(4b) C(14b) C(15b) C(17b) 1(1) . . . . yes
N(4b) C(18b) C(16b) C(15b) 0(1) . . . . yes
N(4b) C(18b) C(16b) C(17b) -176(2) . . . . yes
N(4b) C(18b) C(17b) C(15b) 2(1) . . . . yes
N(4b) C(18b) C(17b) C(16b) 3(2) . . . . yes
N(5a) N(2a) Cu(1a) N(11a) -19.0(5) . . . . yes
N(5a) N(2a) C(2a) C(1a) 177.8(10) . . . . yes
N(5a) N(2a) C(2a) C(3a) 0(1) . . . . yes
N(5a) N(2a) C(2a) C(6a) -1.3(10) . . . . yes
N(5a) N(2a) C(6a) C(2a) 178.7(10) . . . . yes
N(5a) N(2a) C(6a) C(5a) 177(2) . . . . yes
N(5a) C(6a) N(2a) C(2a) -178.7(10) . . . . yes
N(5a) C(6a) C(2a) C(1a) 0(2) . . . . yes
N(5a) C(6a) C(2a) C(3a) -176(1) . . . . yes
N(5a) C(6a) C(5a) C(4a) -179(1) . . . . yes
N(5b) N(2b) Cu(1b) N(11b) -9.9(5) . . . . yes
N(5b) N(2b) C(2b) C(1b) 174(1) . . . . yes
N(5b) N(2b) C(2b) C(3b) -2(2) . . . . yes
N(5b) N(2b) C(2b) C(6b) -1(1) . . . . yes
N(5b) N(2b) C(6b) C(2b) 178(1) . . . . yes
N(5b) N(2b) C(6b) C(5b) -179(1) . . . . yes
N(5b) C(6b) N(2b) C(2b) -178(1) . . . . yes
N(5b) C(6b) C(2b) C(1b) -4(2) . . . . yes
N(5b) C(6b) C(2b) C(3b) -179(1) . . . . yes
N(5b) C(6b) C(5b) C(4b) -179(1) . . . . yes
N(11a) Cu(1a) N(1a) C(1a) -94(10) . . . . yes
N(11a) Cu(1a) N(1a) C(7a) 146(10) . . . . yes
N(11a) Cu(1a) N(1a) C(13a) 25(10) . . . . yes
N(11a) Cu(1a) N(2a) C(2a) 164.5(7) . . . . yes
N(11a) Cu(1a) N(2a) C(6a) -24(1) . . . . yes
N(11a) Cu(1a) N(3a) C(8a) 173.4(7) . . . . yes
N(11a) Cu(1a) N(3a) C(12a) -11.3(9) . . . . yes
N(11a) Cu(1a) N(4a) C(14a) 164.4(6) . . . . yes
N(11a) Cu(1a) N(4a) C(18a) -15.6(7) . . . . yes
N(11b) Cu(1b) N(1b) C(1b) 141(5) . . . . yes
N(11b) Cu(1b) N(1b) C(7b) 20(5) . . . . yes
N(11b) Cu(1b) N(1b) C(13b) -101(5) . . . . yes
N(11b) Cu(1b) N(2b) C(2b) 171.4(7) . . . . yes
N(11b) Cu(1b) N(2b) C(6b) -12.8(8) . . . . yes
N(11b) Cu(1b) N(3b) C(8b) 171.0(7) . . . . yes
N(11b) Cu(1b) N(3b) C(12b) -14.2(8) . . . . yes
N(11b) Cu(1b) N(4b) C(14b) 163.6(8) . . . . yes
N(11b) Cu(1b) N(4b) C(18b) -23(1) . . . . yes
C(1a) N(1a) C(7a) C(8a) -147.4(8) . . . . yes
C(1a) N(1a) C(13a) C(14a) 77.3(9) . . . . yes
C(1a) C(2a) N(2a) C(6a) 179.1(9) . . . . yes
C(1a) C(2a) C(3a) C(4a) 178(1) . . . . yes
C(1a) C(2a) C(6a) C(5a) 177(1) . . . . yes
C(1b) N(1b) C(7b) C(8b) -155.6(8) . . . . yes
C(1b) N(1b) C(13b) C(14b) 73(1) . . . . yes
C(1b) C(2b) N(2b) C(6b) 175.9(8) . . . . yes
C(1b) C(2b) C(3b) C(4b) -178(1) . . . . yes
C(1b) C(2b) C(6b) C(5b) 174(1) . . . . yes
C(2a) N(2a) N(5a) C(6a) 2(1) . . . . yes
C(2a) N(2a) C(6a) C(5a) -1(1) . . . . yes
C(2a) C(1a) N(1a) C(7a) 72.2(10) . . . . yes
C(2a) C(1a) N(1a) C(13a) -162.6(8) . . . . yes
C(2a) C(3a) C(4a) C(5a) 6(2) . . . . yes
C(2a) C(6a) C(5a) C(4a) 3(1) . . . . yes
C(2b) N(2b) N(5b) C(6b) 1(1) . . . . yes
C(2b) N(2b) C(6b) C(5b) 1(1) . . . . yes
C(2b) C(1b) N(1b) C(7b) 77(1) . . . . yes
C(2b) C(1b) N(1b) C(13b) -156(1) . . . . yes
C(2b) C(3b) C(4b) C(5b) 3(2) . . . . yes
C(2b) C(6b) C(5b) C(4b) 1(1) . . . . yes
C(3a) C(2a) N(2a) C(6a) 1(1) . . . . yes
C(3a) C(2a) C(6a) C(5a) 0(1) . . . . yes
C(3a) C(4a) C(5a) C(6a) -6(2) . . . . yes
C(3b) C(2b) N(2b) C(6b) -1(1) . . . . yes
C(3b) C(2b) C(6b) C(5b) 0.4(9) . . . . yes
C(3b) C(4b) C(5b) C(6b) -2(1) . . . . yes
C(4a) C(3a) C(2a) C(6a) -3(1) . . . . yes
C(4b) C(3b) C(2b) C(6b) -1(1) . . . . yes
C(7a) N(1a) C(13a) C(14a) -157.9(8) . . . . yes
C(7a) C(8a) N(3a) C(12a) 177.0(9) . . . . yes
C(7a) C(8a) C(9a) C(10a) -175(1) . . . . yes
C(7b) N(1b) C(13b) C(14b) -161.1(9) . . . . yes
C(7b) C(8b) N(3b) C(12b) 174.0(9) . . . . yes
C(7b) C(8b) C(9b) C(10b) -174(1) . . . . yes
C(8a) N(3a) C(12a) C(11a) -2(1) . . . . yes
C(8a) C(7a) N(1a) C(13a) 87.2(9) . . . . yes
C(8a) C(9a) C(10a) C(11a) 0(1) . . . . yes
C(8b) N(3b) C(12b) C(11b) 3(1) . . . . yes
C(8b) C(7b) N(1b) C(13b) 80(1) . . . . yes
C(8b) C(9b) C(10b) C(11b) -2(1) . . . . yes
C(9a) C(8a) N(3a) C(12a) 0(1) . . . . yes
C(9a) C(10a) C(11a) C(12a) -1(2) . . . . yes
C(9b) C(8b) N(3b) C(12b) -6(1) . . . . yes
C(9b) C(10b) C(11b) C(12b) 0(1) . . . . yes
C(13a) C(14a) N(4a) C(18a) 177.0(7) . . . . yes
C(13a) C(14a) C(15a) C(16a) -175.5(9) . . . . yes
C(13b) C(14b) N(4b) C(18b) 178(1) . . . . yes
C(13b) C(14b) C(15b) C(16b) -177(1) . . . . yes
C(13b) C(14b) C(15b) C(17b) -177(1) . . . . yes
C(14a) N(4a) C(18a) C(17a) -2(1) . . . . yes
C(14a) C(15a) C(16a) C(17a) 0(1) . . . . yes
C(14b) N(4b) C(18b) C(16b) 0(1) . . . . yes
C(14b) N(4b) C(18b) C(17b) -1(1) . . . . yes
C(14b) C(15b) C(16b) C(17b) 0(3) . . . . yes
C(14b) C(15b) C(16b) C(18b) -1(1) . . . . yes
C(14b) C(15b) C(17b) C(16b) 179(2) . . . . yes
C(14b) C(15b) C(17b) C(18b) -2(1) . . . . yes
C(15a) C(14a) N(4a) C(18a) 2(1) . . . . yes
C(15a) C(16a) C(17a) C(18a) 0(1) . . . . yes
C(15b) C(14b) N(4b) C(18b) -1(1) . . . . yes
C(15b) C(16b) C(17b) C(18b) -2(3) . . . . yes
C(15b) C(16b) C(18b) C(17b) 177(2) . . . . yes
C(15b) C(17b) C(16b) C(18b) 2(3) . . . . yes
C(15b) C(17b) C(18b) C(16b) -1(1) . . . . yes
C(16b) C(15b) C(17b) C(18b) 177(2) . . . . yes
C(17b) C(15b) C(16b) C(18b) -1(1) . . . . yes
C(17b) C(15b) C(16b) C(18b) -1(1) . . . . yes
